data_7125780
loop_
_publ_author_name
'Naz, Nabila Rauf'
'Schnakenburg, Gregor'
'Mikeh\'azi, Antal'
'Kelemen, Zsolt'
'Nyul\'aszi, L\'aszl\'o'
'Boer\'e, Ren\'e T'
'Streubel, Rainer'

_publ_section_title
;
 Janus bis(NHCs) tuned by heteroatom-bridge oxidation states.
;
_journal_issue 17
_journal_name_full 'Chemical communications (Cambridge, England)'
_journal_page_first 2646
_journal_page_last 2649
_journal_paper_doi 10.1039/c9cc08468a
_journal_volume 56
_journal_year 2020
_chemical_formula_moiety 'C30 H56 N6 O2 P2'
_chemical_formula_sum 'C30 H56 N6 O2 P2'
_chemical_formula_weight 594.74
_chemical_name_systematic NRN-202
_space_group_crystal_system monoclinic
_space_group_IT_number 14
_space_group_name_Hall '-P 2ybc'
_space_group_name_H-M_alt 'P 1 21/c 1'
_atom_sites_solution_hydrogens geom
_atom_sites_solution_primary dual
_audit_creation_date 2018-05-24
_audit_creation_method
;
Olex2 1.2
(compiled 2018.04.18 svn.r3501 for OlexSys, GUI svn.r5488)
;
_audit_update_record
;
2019-05-29 deposited with the CCDC.	2020-01-13 downloaded from the CCDC.
;
_cell_angle_alpha 90
_cell_angle_beta 104.166(2)
_cell_angle_gamma 90
_cell_formula_units_Z 2
_cell_length_a 8.6880(5)
_cell_length_b 20.2501(11)
_cell_length_c 9.9593(5)
_cell_measurement_reflns_used 9949
_cell_measurement_temperature 100
_cell_measurement_theta_max 30.98
_cell_measurement_theta_min 2.42
_cell_volume 1698.89(16)
_computing_cell_refinement 'SAINT v8.34A (Bruker, 2013)'
_computing_data_reduction 'SAINT v8.34A (Bruker, 2013)'
_computing_molecular_graphics 'Olex2 (Dolomanov et al., 2009)'
_computing_publication_material 'Olex2 (Dolomanov et al., 2009)'
_computing_structure_refinement 'XL (Sheldrick, 2008)'
_computing_structure_solution 'XT (Sheldrick, 2015)'
_diffrn_ambient_temperature 100
_diffrn_measured_fraction_theta_full 0.998
_diffrn_measured_fraction_theta_max 0.999
_diffrn_measurement_device_type 'Bruker X8-KappaApexII'
_diffrn_measurement_method '\f and \w scans'
_diffrn_radiation_type MoK\a
_diffrn_radiation_wavelength 0.71073
_diffrn_reflns_av_R_equivalents 0.0322
_diffrn_reflns_av_unetI/netI 0.0161
_diffrn_reflns_Laue_measured_fraction_full 0.998
_diffrn_reflns_Laue_measured_fraction_max 0.999
_diffrn_reflns_limit_h_max 11
_diffrn_reflns_limit_h_min -11
_diffrn_reflns_limit_k_max 26
_diffrn_reflns_limit_k_min -26
_diffrn_reflns_limit_l_max 13
_diffrn_reflns_limit_l_min -13
_diffrn_reflns_number 52094
_diffrn_reflns_point_group_measured_fraction_full 0.998
_diffrn_reflns_point_group_measured_fraction_max 0.999
_diffrn_reflns_theta_full 25.242
_diffrn_reflns_theta_max 27.998
_diffrn_reflns_theta_min 2.619
_diffrn_standards_number 0
_exptl_absorpt_coefficient_mu 0.163
_exptl_absorpt_correction_T_max 0.7462
_exptl_absorpt_correction_T_min 0.6810
_exptl_absorpt_correction_type empirical
_exptl_absorpt_process_details
'SADABS-2014/5 (Bruker,2014/5) was used for absorption correction. wR2(int) was 0.0871 before and 0.0513 after correction. The Ratio of minimum to maximum transmission is 0.9126. The \l/2 correction factor is 0.00150.'
_exptl_crystal_colour 'clear light yellow'
_exptl_crystal_colour_lustre clear
_exptl_crystal_colour_modifier light
_exptl_crystal_colour_primary yellow
_exptl_crystal_density_diffrn 1.163
_exptl_crystal_description block
_exptl_crystal_F_000 648
_exptl_crystal_size_max 0.22
_exptl_crystal_size_mid 0.21
_exptl_crystal_size_min 0.16
_refine_diff_density_max 0.345
_refine_diff_density_min -0.300
_refine_diff_density_rms 0.047
_refine_ls_extinction_method none
_refine_ls_goodness_of_fit_ref 1.111
_refine_ls_hydrogen_treatment constr
_refine_ls_matrix_type full
_refine_ls_number_parameters 185
_refine_ls_number_reflns 4102
_refine_ls_number_restraints 0
_refine_ls_restrained_S_all 1.111
_refine_ls_R_factor_all 0.0417
_refine_ls_R_factor_gt 0.0387
_refine_ls_shift/su_max 0.002
_refine_ls_shift/su_mean 0.000
_refine_ls_structure_factor_coef Fsqd
_refine_ls_weighting_details 'w=1/[\s^2^(Fo^2^)+(0.0368P)^2^+1.0232P] where P=(Fo^2^+2Fc^2^)/3'
_refine_ls_weighting_scheme calc
_refine_ls_wR_factor_gt 0.0943
_refine_ls_wR_factor_ref 0.0966
_reflns_Friedel_coverage 0.000
_reflns_number_gt 3876
_reflns_number_total 4102
_reflns_threshold_expression 'I > 2\s(I)'
_cod_data_source_file c9cc08468a2.cif
_cod_data_source_block 5630f
_cod_depositor_comments 'Adding full bibliography for 7125777--7125780.cif.'
_cod_database_code 7125780
_shelx_shelxl_version_number 2014/7
_shelx_space_group_comment
;
The symmetry employed for this shelxl refinement is uniquely defined
by the following loop, which should always be used as a source of
symmetry information in preference to the above space-group names.
They are only intended as comments.
;
_shelx_estimated_absorpt_t_max 0.974
_shelx_estimated_absorpt_t_min 0.965
_olex2_refinement_description
;
1. Fixed Uiso
 At 1.2 times of:
  All C(H,H) groups
 At 1.5 times of:
  All C(H,H,H) groups
2.a Secondary CH2 refined with riding coordinates:
 C4(H4A,H4B), C5(H5A,H5B), C6(H6A,H6B), C8(H8A,H8B), C9(H9A,H9B), C10(H10A,
 H10B), C12(H12A,H12B), C14(H14A,H14B)
2.b Idealised Me refined as rotating group:
 C7(H7A,H7B,H7C), C11(H11A,H11B,H11C), C13(H13A,H13B,H13C), C15(H15A,H15B,H15C)
;
_olex2_submission_special_instructions 'No special instructions were received'

loop_
_space_group_symop_operation_xyz
'x, y, z'
'-x, y+1/2, -z+1/2'
'-x, -y, -z'
'x, -y-1/2, z-1/2'

loop_
_atom_site_label
_atom_site_type_symbol
_atom_site_fract_x
_atom_site_fract_y
_atom_site_fract_z
_atom_site_U_iso_or_equiv
_atom_site_adp_type
_atom_site_occupancy
_atom_site_site_symmetry_order
_atom_site_calc_flag
_atom_site_refinement_flags_posn
P P 0.09765(4) 0.57360(2) 0.58698(3) 0.01378(9) Uani 1 1 d .
O O 0.07323(11) 0.64409(4) 0.54979(9) 0.0182(2) Uani 1 1 d .
N1 N 0.17299(13) 0.44615(5) 0.30741(11) 0.0164(2) Uani 1 1 d .
N2 N 0.28631(13) 0.53289(5) 0.40602(11) 0.0164(2) Uani 1 1 d .
N3 N 0.23556(13) 0.56234(5) 0.73107(11) 0.0171(2) Uani 1 1 d .
C1 C 0.15406(15) 0.52265(6) 0.45983(12) 0.0149(2) Uani 1 1 d .
C2 C 0.08159(15) 0.46680(6) 0.39710(12) 0.0154(2) Uani 1 1 d .
C3 C 0.30051(16) 0.48629(6) 0.31042(13) 0.0183(3) Uani 1 1 d .
C4 C 0.14241(16) 0.38730(6) 0.21851(13) 0.0182(3) Uani 1 1 d .
H4A H 0.1928 0.3936 0.1404 0.022 Uiso 1 1 calc R
H4B H 0.0265 0.3833 0.1793 0.022 Uiso 1 1 calc R
C5 C 0.20318(17) 0.32301(6) 0.29204(14) 0.0203(3) Uani 1 1 d .
H5A H 0.1491 0.3147 0.3671 0.024 Uiso 1 1 calc R
H5B H 0.3186 0.3267 0.3341 0.024 Uiso 1 1 calc R
C6 C 0.17200(19) 0.26556(7) 0.18977(16) 0.0280(3) Uani 1 1 d .
H6A H 0.0568 0.2633 0.1459 0.034 Uiso 1 1 calc R
H6B H 0.2277 0.2740 0.1158 0.034 Uiso 1 1 calc R
C7 C 0.2264(3) 0.19949(8) 0.2571(2) 0.0444(5) Uani 1 1 d .
H7A H 0.1728 0.1910 0.3313 0.067 Uiso 1 1 calc GR
H7B H 0.3415 0.2005 0.2960 0.067 Uiso 1 1 calc GR
H7C H 0.2000 0.1644 0.1876 0.067 Uiso 1 1 calc GR
C8 C 0.39835(16) 0.58838(7) 0.44097(14) 0.0197(3) Uani 1 1 d .
H8A H 0.4995 0.5758 0.4189 0.024 Uiso 1 1 calc R
H8B H 0.4208 0.5966 0.5419 0.024 Uiso 1 1 calc R
C9 C 0.33778(17) 0.65207(7) 0.36454(14) 0.0225(3) Uani 1 1 d .
H9A H 0.2411 0.6664 0.3924 0.027 Uiso 1 1 calc R
H9B H 0.4191 0.6869 0.3940 0.027 Uiso 1 1 calc R
C10 C 0.2989(2) 0.64652(7) 0.20743(15) 0.0266(3) Uani 1 1 d .
H10A H 0.2117 0.6143 0.1764 0.032 Uiso 1 1 calc R
H10B H 0.3931 0.6299 0.1787 0.032 Uiso 1 1 calc R
C11 C 0.2494(2) 0.71292(8) 0.13800(17) 0.0372(4) Uani 1 1 d .
H11A H 0.2228 0.7074 0.0372 0.056 Uiso 1 1 calc GR
H11B H 0.3372 0.7444 0.1655 0.056 Uiso 1 1 calc GR
H11C H 0.1566 0.7297 0.1667 0.056 Uiso 1 1 calc GR
C12 C 0.28242(16) 0.61697(7) 0.83039(14) 0.0208(3) Uani 1 1 d .
H12A H 0.2492 0.6064 0.9162 0.025 Uiso 1 1 calc R
H12B H 0.2260 0.6576 0.7905 0.025 Uiso 1 1 calc R
C13 C 0.45908(19) 0.62991(10) 0.8664(2) 0.0438(5) Uani 1 1 d .
H13A H 0.4914 0.6437 0.7831 0.066 Uiso 1 1 calc GR
H13B H 0.5159 0.5895 0.9033 0.066 Uiso 1 1 calc GR
H13C H 0.4845 0.6649 0.9363 0.066 Uiso 1 1 calc GR
C14 C 0.28026(18) 0.49515(7) 0.78205(14) 0.0239(3) Uani 1 1 d .
H14A H 0.3970 0.4932 0.8179 0.029 Uiso 1 1 calc R
H14B H 0.2508 0.4639 0.7034 0.029 Uiso 1 1 calc R
C15 C 0.2024(2) 0.47276(8) 0.89572(16) 0.0348(4) Uani 1 1 d .
H15A H 0.0869 0.4775 0.8636 0.052 Uiso 1 1 calc GR
H15B H 0.2411 0.5000 0.9784 0.052 Uiso 1 1 calc GR
H15C H 0.2290 0.4264 0.9183 0.052 Uiso 1 1 calc GR

loop_
_atom_site_aniso_label
_atom_site_aniso_U_11
_atom_site_aniso_U_22
_atom_site_aniso_U_33
_atom_site_aniso_U_23
_atom_site_aniso_U_13
_atom_site_aniso_U_12
P 0.01811(16) 0.01153(15) 0.01144(15) -0.00009(11) 0.00311(11) -0.00120(11)
O 0.0234(5) 0.0129(4) 0.0185(4) 0.0017(3) 0.0054(4) 0.0000(3)
N1 0.0213(5) 0.0143(5) 0.0143(5) -0.0007(4) 0.0057(4) 0.0000(4)
N2 0.0191(5) 0.0160(5) 0.0144(5) 0.0006(4) 0.0046(4) -0.0016(4)
N3 0.0214(5) 0.0149(5) 0.0132(5) -0.0014(4) 0.0010(4) 0.0004(4)
C1 0.0179(6) 0.0146(5) 0.0125(5) 0.0017(4) 0.0040(4) -0.0003(4)
C2 0.0191(6) 0.0151(5) 0.0120(5) 0.0005(4) 0.0040(4) 0.0004(4)
C3 0.0212(6) 0.0172(6) 0.0164(6) 0.0006(5) 0.0045(5) -0.0002(5)
C4 0.0239(6) 0.0156(6) 0.0158(6) -0.0029(5) 0.0059(5) -0.0008(5)
C5 0.0246(7) 0.0164(6) 0.0201(6) -0.0012(5) 0.0060(5) 0.0013(5)
C6 0.0360(8) 0.0175(6) 0.0278(7) -0.0043(5) 0.0026(6) 0.0019(6)
C7 0.0644(12) 0.0193(7) 0.0439(10) -0.0043(7) 0.0023(9) 0.0097(8)
C8 0.0210(6) 0.0210(6) 0.0168(6) -0.0011(5) 0.0036(5) -0.0060(5)
C9 0.0299(7) 0.0177(6) 0.0220(6) -0.0028(5) 0.0102(5) -0.0052(5)
C10 0.0403(8) 0.0173(6) 0.0223(7) 0.0000(5) 0.0079(6) 0.0013(6)
C11 0.0632(12) 0.0208(7) 0.0274(8) 0.0024(6) 0.0104(8) 0.0069(7)
C12 0.0230(6) 0.0213(6) 0.0169(6) -0.0054(5) 0.0027(5) -0.0024(5)
C13 0.0228(8) 0.0545(11) 0.0508(11) -0.0274(9) 0.0026(7) -0.0062(7)
C14 0.0332(7) 0.0188(6) 0.0171(6) 0.0012(5) 0.0012(5) 0.0063(5)
C15 0.0573(11) 0.0238(7) 0.0226(7) 0.0080(6) 0.0081(7) 0.0034(7)

loop_
_atom_type_symbol
_atom_type_description
_atom_type_scat_dispersion_real
_atom_type_scat_dispersion_imag
_atom_type_scat_source
C C 0.0033 0.0016 'International Tables Vol C Tables 4.2.6.8 and 6.1.1.4'
H H 0.0000 0.0000 'International Tables Vol C Tables 4.2.6.8 and 6.1.1.4'
N N 0.0061 0.0033 'International Tables Vol C Tables 4.2.6.8 and 6.1.1.4'
O O 0.0106 0.0060 'International Tables Vol C Tables 4.2.6.8 and 6.1.1.4'
P P 0.1023 0.0942 'International Tables Vol C Tables 4.2.6.8 and 6.1.1.4'

loop_
_geom_angle_atom_site_label_1
_geom_angle_atom_site_label_2
_geom_angle_atom_site_label_3
_geom_angle
_geom_angle_site_symmetry_3
O P N3 112.46(5) .
O P C1 115.25(6) .
O P C2 112.77(6) 3_566
N3 P C1 105.66(6) .
N3 P C2 108.74(6) 3_566
C1 P C2 101.11(6) 3_566
C2 N1 C4 125.52(11) .
C3 N1 C2 113.08(10) .
C3 N1 C4 121.39(11) .
C1 N2 C8 125.53(11) .
C3 N2 C1 112.80(11) .
C3 N2 C8 121.63(11) .
C12 N3 P 120.28(9) .
C14 N3 P 120.25(9) .
C14 N3 C12 117.17(10) .
N2 C1 P 125.34(9) .
C2 C1 P 128.57(10) .
C2 C1 N2 106.09(11) .
N1 C2 P 124.04(9) 3_566
C1 C2 P 130.28(10) 3_566
C1 C2 N1 105.62(11) .
N2 C3 N1 102.40(11) .
N1 C4 H4A 108.7 .
N1 C4 H4B 108.7 .
N1 C4 C5 114.40(11) .
H4A C4 H4B 107.6 .
C5 C4 H4A 108.7 .
C5 C4 H4B 108.7 .
C4 C5 H5A 109.6 .
C4 C5 H5B 109.6 .
C4 C5 C6 110.28(11) .
H5A C5 H5B 108.1 .
C6 C5 H5A 109.6 .
C6 C5 H5B 109.6 .
C5 C6 H6A 109.0 .
C5 C6 H6B 109.0 .
H6A C6 H6B 107.8 .
C7 C6 C5 113.04(13) .
C7 C6 H6A 109.0 .
C7 C6 H6B 109.0 .
C6 C7 H7A 109.5 .
C6 C7 H7B 109.5 .
C6 C7 H7C 109.5 .
H7A C7 H7B 109.5 .
H7A C7 H7C 109.5 .
H7B C7 H7C 109.5 .
N2 C8 H8A 108.8 .
N2 C8 H8B 108.8 .
N2 C8 C9 113.60(11) .
H8A C8 H8B 107.7 .
C9 C8 H8A 108.8 .
C9 C8 H8B 108.8 .
C8 C9 H9A 108.7 .
C8 C9 H9B 108.7 .
H9A C9 H9B 107.6 .
C10 C9 C8 114.42(11) .
C10 C9 H9A 108.7 .
C10 C9 H9B 108.7 .
C9 C10 H10A 109.3 .
C9 C10 H10B 109.3 .
C9 C10 C11 111.59(12) .
H10A C10 H10B 108.0 .
C11 C10 H10A 109.3 .
C11 C10 H10B 109.3 .
C10 C11 H11A 109.5 .
C10 C11 H11B 109.5 .
C10 C11 H11C 109.5 .
H11A C11 H11B 109.5 .
H11A C11 H11C 109.5 .
H11B C11 H11C 109.5 .
N3 C12 H12A 109.0 .
N3 C12 H12B 109.0 .
N3 C12 C13 112.80(12) .
H12A C12 H12B 107.8 .
C13 C12 H12A 109.0 .
C13 C12 H12B 109.0 .
C12 C13 H13A 109.5 .
C12 C13 H13B 109.5 .
C12 C13 H13C 109.5 .
H13A C13 H13B 109.5 .
H13A C13 H13C 109.5 .
H13B C13 H13C 109.5 .
N3 C14 H14A 108.8 .
N3 C14 H14B 108.8 .
N3 C14 C15 113.84(12) .
H14A C14 H14B 107.7 .
C15 C14 H14A 108.8 .
C15 C14 H14B 108.8 .
C14 C15 H15A 109.5 .
C14 C15 H15B 109.5 .
C14 C15 H15C 109.5 .
H15A C15 H15B 109.5 .
H15A C15 H15C 109.5 .
H15B C15 H15C 109.5 .

loop_
_geom_bond_atom_site_label_1
_geom_bond_atom_site_label_2
_geom_bond_distance
_geom_bond_site_symmetry_2
P O 1.4769(9) .
P N3 1.6448(11) .
P C1 1.7921(13) .
P C2 1.8000(13) 3_566
N1 C2 1.3966(16) .
N1 C3 1.3686(17) .
N1 C4 1.4695(16) .
N2 C1 1.3971(16) .
N2 C3 1.3674(17) .
N2 C8 1.4715(16) .
N3 C12 1.4734(16) .
N3 C14 1.4709(16) .
C1 C2 1.3688(17) .
C2 P 1.8000(13) 3_566
C4 H4A 0.9900 .
C4 H4B 0.9900 .
C4 C5 1.5234(17) .
C5 H5A 0.9900 .
C5 H5B 0.9900 .
C5 C6 1.5262(18) .
C6 H6A 0.9900 .
C6 H6B 0.9900 .
C6 C7 1.519(2) .
C7 H7A 0.9800 .
C7 H7B 0.9800 .
C7 H7C 0.9800 .
C8 H8A 0.9900 .
C8 H8B 0.9900 .
C8 C9 1.5245(19) .
C9 H9A 0.9900 .
C9 H9B 0.9900 .
C9 C10 1.5220(19) .
C10 H10A 0.9900 .
C10 H10B 0.9900 .
C10 C11 1.525(2) .
C11 H11A 0.9800 .
C11 H11B 0.9800 .
C11 H11C 0.9800 .
C12 H12A 0.9900 .
C12 H12B 0.9900 .
C12 C13 1.511(2) .
C13 H13A 0.9800 .
C13 H13B 0.9800 .
C13 H13C 0.9800 .
C14 H14A 0.9900 .
C14 H14B 0.9900 .
C14 C15 1.523(2) .
C15 H15A 0.9800 .
C15 H15B 0.9800 .
C15 H15C 0.9800 .
